data_7112786
loop_
_publ_author_name
'Suess, Daniel L. M.'
'Peters, Jonas C.'

_publ_section_title
;
 Ligand design for site-selective installation of Pd and Pt centers to
 generate homo- and heteropolymetallic motifs.
;
_journal_issue 35
_journal_name_full 'Chemical communications (Cambridge, England)'
_journal_page_first 6554
_journal_page_last 6556
_journal_paper_doi 10.1039/c003163a
_journal_volume 46
_journal_year 2010
_chemical_formula_sum 'C35 H28 Cl F6 N6 O1.5 P Pd2 S1.5'
_chemical_formula_weight 997.94
_chemical_name_systematic
;
?
;
_space_group_IT_number 15
_symmetry_cell_setting monoclinic
_symmetry_space_group_name_Hall '-C 2yc'
_symmetry_space_group_name_H-M 'C 1 2/c 1'
_atom_sites_solution_hydrogens geom
_atom_sites_solution_primary direct
_atom_sites_solution_secondary difmap
_audit_creation_method SHELXL-97
_cell_angle_alpha 90.00
_cell_angle_beta 109.131(2)
_cell_angle_gamma 90.00
_cell_formula_units_Z 8
_cell_length_a 16.542(3)
_cell_length_b 32.618(5)
_cell_length_c 14.722(2)
_cell_measurement_reflns_used 9953
_cell_measurement_temperature 100(2)
_cell_measurement_theta_max 26.31
_cell_measurement_theta_min 2.47
_cell_volume 7505(2)
_computing_cell_refinement 'Bruker SMART'
_computing_data_collection 'Bruker SMART'
_computing_data_reduction 'Bruker SAINT'
_computing_molecular_graphics 'Bruker SHELXTL'
_computing_publication_material 'Bruker SHELXTL'
_computing_structure_refinement 'SHELXL-97 (Sheldrick, 2008)'
_computing_structure_solution 'SHELXS-97 (Sheldrick, 2008)'
_diffrn_ambient_temperature 100(2)
_diffrn_detector_area_resol_mean 8.3
_diffrn_measured_fraction_theta_full 0.997
_diffrn_measured_fraction_theta_max 0.997
_diffrn_measurement_device_type 'CCD area detector'
_diffrn_measurement_method 'phi and omega scans'
_diffrn_radiation_monochromator graphite
_diffrn_radiation_source 'fine-focus sealed tube'
_diffrn_radiation_type MoK\a
_diffrn_radiation_wavelength 0.71073
_diffrn_reflns_av_R_equivalents 0.0500
_diffrn_reflns_av_sigmaI/netI 0.0269
_diffrn_reflns_limit_h_max 20
_diffrn_reflns_limit_h_min -20
_diffrn_reflns_limit_k_max 40
_diffrn_reflns_limit_k_min -40
_diffrn_reflns_limit_l_max 18
_diffrn_reflns_limit_l_min -18
_diffrn_reflns_number 58464
_diffrn_reflns_theta_full 26.37
_diffrn_reflns_theta_max 26.37
_diffrn_reflns_theta_min 1.25
_exptl_absorpt_coefficient_mu 1.226
_exptl_absorpt_correction_T_max 0.8872
_exptl_absorpt_correction_T_min 0.7916
_exptl_absorpt_correction_type multi-scan
_exptl_absorpt_process_details 'SADABS (Sheldrick, 2008)'
_exptl_crystal_colour plate
_exptl_crystal_density_diffrn 1.767
_exptl_crystal_density_meas ?
_exptl_crystal_density_method 'not measured'
_exptl_crystal_description red
_exptl_crystal_F_000 3952
_exptl_crystal_size_max 0.20
_exptl_crystal_size_mid 0.20
_exptl_crystal_size_min 0.10
_refine_diff_density_max 1.689
_refine_diff_density_min -0.925
_refine_diff_density_rms 0.121
_refine_ls_extinction_method none
_refine_ls_goodness_of_fit_ref 1.087
_refine_ls_hydrogen_treatment consort
_refine_ls_matrix_type full
_refine_ls_number_parameters 527
_refine_ls_number_reflns 7673
_refine_ls_number_restraints 79
_refine_ls_restrained_S_all 1.092
_refine_ls_R_factor_all 0.0549
_refine_ls_R_factor_gt 0.0429
_refine_ls_shift/su_max 0.002
_refine_ls_shift/su_mean 0.000
_refine_ls_structure_factor_coef Fsqd
_refine_ls_weighting_details 'calc w=1/[\s^2^(Fo^2^)+(0.0458P)^2^+60.9976P] where P=(Fo^2^+2Fc^2^)/3'
_refine_ls_weighting_scheme calc
_refine_ls_wR_factor_gt 0.1060
_refine_ls_wR_factor_ref 0.1171
_reflns_number_gt 6414
_reflns_number_total 7673
_reflns_threshold_expression >2sigma(I)
_cod_data_source_file c003163a.txt
_cod_data_source_block 14
_cod_depositor_comments
;
The following automatic conversions were performed:

'_symmetry_cell_setting' value 'Monoclinic' changed to 'monoclinic'
according to
/usr/data/users/saulius/automatic-downloads/retrospective/RSC/lib/dictionaries/cif_core.dic
dictionary named 'cif_core.dic' version 2.4.2 from 2011-04-26.

Automatic conversion script
Id: cif_fix_values 2281 2013-09-26 08:29:07Z andrius 

The following automatic conversions were performed:

'_exptl_crystal_density_meas' value 'not measured' was changed to '?'
- the value is perceived as not measured.

Automatic conversion script
Id: cif_fix_values 3008 2015-01-20 13:52:24Z robertas 
;
_cod_original_sg_symbol_H-M C2/c
_cod_original_formula_sum 'C35 H28 Cl F6 N6 O1.50 P Pd2 S1.50'
_cod_database_code 7112786

loop_
_symmetry_equiv_pos_as_xyz
'x, y, z'
'-x, y, -z+1/2'
'x+1/2, y+1/2, z'
'-x+1/2, y+1/2, -z+1/2'
'-x, -y, -z'
'x, -y, z-1/2'
'-x+1/2, -y+1/2, -z'
'x+1/2, -y+1/2, z-1/2'

loop_
_atom_site_label
_atom_site_type_symbol
_atom_site_fract_x
_atom_site_fract_y
_atom_site_fract_z
_atom_site_U_iso_or_equiv
_atom_site_adp_type
_atom_site_occupancy
_atom_site_symmetry_multiplicity
_atom_site_calc_flag
_atom_site_refinement_flags
_atom_site_disorder_assembly
_atom_site_disorder_group
Pd1 Pd -0.19614(2) 0.951711(10) 0.57328(2) 0.02540(10) Uani 1 1 d . . .
Pd2 Pd -0.24187(2) 0.923859(11) 0.35442(2) 0.02668(10) Uani 1 1 d . . .
Cl1 Cl -0.10259(7) 1.00509(3) 0.57228(7) 0.0278(2) Uani 1 1 d . . .
P1 P -0.79238(11) 0.84272(6) 0.46374(13) 0.0568(4) Uani 1 1 d . . .
N5 N -0.1105(2) 0.91948(11) 0.3659(2) 0.0256(7) Uani 1 1 d . . .
N6 N -0.2233(2) 0.98417(11) 0.3361(2) 0.0272(8) Uani 1 1 d . . .
C32 C -0.3717(3) 0.92699(14) 0.3378(3) 0.0274(9) Uani 1 1 d . . .
H32A H -0.3954 0.9527 0.3056 0.041 Uiso 1 1 calc R . .
H32B H -0.3792 0.9260 0.4011 0.041 Uiso 1 1 calc R . .
H32C H -0.4015 0.9038 0.2988 0.041 Uiso 1 1 calc R . .
N3 N -0.1241(2) 0.90093(11) 0.5689(2) 0.0265(7) Uani 1 1 d . . .
N2 N -0.2709(2) 0.90990(13) 0.6003(3) 0.0322(8) Uani 1 1 d . . .
N1 N -0.2866(2) 0.99024(13) 0.5871(3) 0.0312(8) Uani 1 1 d . . .
C26 C -0.1020(3) 0.95354(14) 0.3018(3) 0.0293(9) Uani 1 1 d . . .
H26A H -0.1270 0.9451 0.2338 0.035 Uiso 1 1 calc R . .
H26B H -0.0407 0.9599 0.3146 0.035 Uiso 1 1 calc R . .
C18 C -0.0587(3) 0.89545(13) 0.5348(3) 0.0275(9) Uani 1 1 d . . .
C27 C -0.1474(3) 0.99098(14) 0.3198(3) 0.0287(9) Uani 1 1 d . . .
N4 N -0.2325(3) 0.86187(12) 0.3675(3) 0.0356(9) Uani 1 1 d . . .
C19 C -0.0453(3) 0.92556(14) 0.4640(3) 0.0276(9) Uani 1 1 d . . .
H19A H 0.0129 0.9220 0.4601 0.033 Uiso 1 1 calc R . .
H19B H -0.0499 0.9538 0.4864 0.033 Uiso 1 1 calc R . .
C8 C -0.3450(3) 0.92536(17) 0.6119(3) 0.0362(11) Uani 1 1 d . . .
C28 C -0.1167(3) 1.03028(14) 0.3172(3) 0.0323(10) Uani 1 1 d . . .
H28 H -0.0642 1.0346 0.3056 0.039 Uiso 1 1 calc R . .
C31 C -0.2676(3) 1.01680(15) 0.3498(3) 0.0306(9) Uani 1 1 d . . .
H31 H -0.3201 1.0122 0.3615 0.037 Uiso 1 1 calc R . .
F6 F -0.8314(3) 0.88646(13) 0.4321(3) 0.0824(13) Uani 1 1 d . . .
C29 C -0.1643(3) 1.06351(15) 0.3318(3) 0.0364(11) Uani 1 1 d . . .
H29 H -0.1442 1.0907 0.3306 0.044 Uiso 1 1 calc R . .
C15 C -0.1018(3) 0.83204(14) 0.6382(3) 0.0355(11) Uani 1 1 d . . .
C16 C -0.0287(3) 0.82892(15) 0.6100(4) 0.0394(11) Uani 1 1 d . . .
H16 H 0.0069 0.8054 0.6272 0.047 Uiso 1 1 calc R . .
C11 C -0.2290(3) 0.87374(15) 0.6342(3) 0.0330(10) Uani 1 1 d . . .
F5 F -0.8143(3) 0.84793(18) 0.5604(3) 0.0947(15) Uani 1 1 d . . .
C17 C -0.0084(3) 0.85960(15) 0.5579(3) 0.0350(10) Uani 1 1 d . . .
H17 H 0.0400 0.8568 0.5371 0.042 Uiso 1 1 calc R . .
C21 C -0.1592(3) 0.84738(15) 0.3562(3) 0.0360(11) Uani 1 1 d . . .
C10 C -0.1500(3) 0.86895(14) 0.6143(3) 0.0307(10) Uani 1 1 d . . .
C20 C -0.1043(3) 0.87789(15) 0.3261(3) 0.0351(10) Uani 1 1 d . . .
H20A H -0.0440 0.8686 0.3494 0.042 Uiso 1 1 calc R . .
H20B H -0.1229 0.8793 0.2551 0.042 Uiso 1 1 calc R . .
C1 C -0.2894(3) 1.03064(16) 0.5799(3) 0.0359(11) Uani 1 1 d . . .
H1 H -0.2444 1.0448 0.5666 0.043 Uiso 1 1 calc R . .
C30 C -0.2406(3) 1.05651(16) 0.3479(3) 0.0364(11) Uani 1 1 d . . .
H30 H -0.2739 1.0788 0.3575 0.044 Uiso 1 1 calc R . .
C12 C -0.2527(4) 0.84263(16) 0.6847(4) 0.0420(12) Uani 1 1 d . . .
H12 H -0.3033 0.8453 0.7013 0.050 Uiso 1 1 calc R . .
C9 C -0.3528(3) 0.96911(17) 0.6045(3) 0.0369(11) Uani 1 1 d . . .
C6 C -0.4834(3) 0.9252(2) 0.6371(4) 0.0531(16) Uani 1 1 d . . .
H6 H -0.5286 0.9099 0.6474 0.064 Uiso 1 1 calc R . .
F4 F -0.6984(3) 0.86114(18) 0.5206(4) 0.1003(16) Uani 1 1 d . . .
C7 C -0.4134(3) 0.9035(2) 0.6249(3) 0.0462(13) Uani 1 1 d . . .
H7 H -0.4127 0.8744 0.6256 0.055 Uiso 1 1 calc R . .
F3 F -0.7609(4) 0.79957(16) 0.4941(4) 0.1051(16) Uani 1 1 d . . .
C25 C -0.2847(4) 0.83550(17) 0.3928(4) 0.0450(13) Uani 1 1 d . . .
H25 H -0.3358 0.8456 0.4009 0.054 Uiso 1 1 calc R . .
F2 F -0.8854(3) 0.82640(16) 0.4084(4) 0.1083(18) Uani 1 1 d . . .
C13 C -0.2023(4) 0.80716(17) 0.7114(4) 0.0489(14) Uani 1 1 d . . .
H13 H -0.2190 0.7868 0.7478 0.059 Uiso 1 1 calc R . .
C14 C -0.1297(4) 0.80054(16) 0.6872(4) 0.0462(13) Uani 1 1 d . . .
H14 H -0.0991 0.7755 0.7029 0.055 Uiso 1 1 calc R . .
C4 C -0.4234(3) 0.9900(2) 0.6166(3) 0.0447(13) Uani 1 1 d . . .
C5 C -0.4888(3) 0.9665(3) 0.6348(4) 0.0571(17) Uani 1 1 d . . .
H5 H -0.5361 0.9797 0.6452 0.068 Uiso 1 1 calc R . .
C23 C -0.1914(5) 0.77948(17) 0.3967(4) 0.0587(17) Uani 1 1 d . . .
H23 H -0.1773 0.7512 0.4069 0.070 Uiso 1 1 calc R . .
C22 C -0.1374(4) 0.80623(17) 0.3712(4) 0.0490(14) Uani 1 1 d . . .
H22 H -0.0857 0.7965 0.3641 0.059 Uiso 1 1 calc R . .
F1 F -0.7672(4) 0.8399(2) 0.3696(3) 0.129(2) Uani 1 1 d . . .
C2 C -0.3582(3) 1.05307(18) 0.5917(3) 0.0428(13) Uani 1 1 d . . .
H2 H -0.3589 1.0821 0.5872 0.051 Uiso 1 1 calc R . .
C3 C -0.4235(4) 1.0331(2) 0.6093(4) 0.0502(15) Uani 1 1 d . . .
H3 H -0.4698 1.0484 0.6167 0.060 Uiso 1 1 calc R . .
C24 C -0.2653(4) 0.79435(18) 0.4069(5) 0.0579(17) Uani 1 1 d . . .
H24 H -0.3033 0.7763 0.4237 0.070 Uiso 1 1 calc R . .
S1 S -0.5325(3) 0.81063(16) 0.4645(4) 0.0728(18) Uani 0.391(6) 1 d PU A 1
S2 S -0.5649(4) 0.79338(16) 0.3523(4) 0.0583(18) Uani 0.335(6) 1 d PU A 2
S3 S -0.4989(6) 0.7911(2) 0.4248(8) 0.088(4) Uani 0.274(8) 1 d PU A 3
C100 C -0.5960(6) 0.7671(3) 0.4191(9) 0.108(3) Uani 1 1 d U . .
C101 C -0.5376(7) 0.8428(3) 0.3898(10) 0.115(3) Uani 1 1 d U . .
O101 O -0.4915(8) 0.7801(4) 0.3280(10) 0.124(4) Uani 0.609(6) 1 d PU A 1
O100 O -0.4465(8) 0.7947(4) 0.5058(14) 0.103(6) Uani 0.391(6) 1 d PU A 2
S200 S -0.4722(4) 0.80360(17) 0.7401(4) 0.1037(16) Uani 0.50 1 d PU B -1
O200 O -0.4454(9) 0.7979(4) 0.6559(11) 0.112(4) Uani 0.50 1 d PU B -1
C200 C -0.4161(9) 0.7730(6) 0.8090(10) 0.176(6) Uani 1 1 d U B -1

loop_
_atom_site_aniso_label
_atom_site_aniso_U_11
_atom_site_aniso_U_22
_atom_site_aniso_U_33
_atom_site_aniso_U_23
_atom_site_aniso_U_13
_atom_site_aniso_U_12
Pd1 0.02381(17) 0.03181(19) 0.02019(17) -0.00023(12) 0.00668(13) -0.00126(13)
Pd2 0.02329(17) 0.03384(19) 0.02134(17) 0.00040(12) 0.00518(13) -0.00275(13)
Cl1 0.0282(5) 0.0288(5) 0.0256(5) -0.0011(4) 0.0078(4) -0.0015(4)
P1 0.0538(9) 0.0650(10) 0.0535(9) 0.0041(8) 0.0203(8) 0.0156(8)
N5 0.0282(18) 0.0276(18) 0.0208(17) -0.0008(14) 0.0079(15) 0.0019(14)
N6 0.0264(18) 0.033(2) 0.0178(16) -0.0007(14) 0.0014(14) 0.0031(15)
C32 0.019(2) 0.041(2) 0.0190(19) 0.0044(17) 0.0032(16) -0.0036(17)
N3 0.0252(18) 0.0295(19) 0.0226(17) -0.0004(14) 0.0049(14) -0.0037(14)
N2 0.031(2) 0.041(2) 0.0258(19) -0.0007(16) 0.0117(16) -0.0093(17)
N1 0.0279(19) 0.046(2) 0.0186(17) -0.0034(15) 0.0062(15) 0.0020(16)
C26 0.030(2) 0.036(2) 0.022(2) 0.0008(17) 0.0091(18) -0.0018(18)
C18 0.024(2) 0.030(2) 0.023(2) -0.0020(17) 0.0012(17) -0.0004(17)
C27 0.026(2) 0.039(2) 0.0185(19) 0.0025(17) 0.0042(17) 0.0016(18)
N4 0.039(2) 0.033(2) 0.028(2) 0.0004(16) 0.0021(17) -0.0078(17)
C19 0.022(2) 0.035(2) 0.025(2) -0.0011(17) 0.0062(17) 0.0013(17)
C8 0.029(2) 0.059(3) 0.020(2) -0.002(2) 0.0076(18) -0.007(2)
C28 0.035(2) 0.037(3) 0.023(2) 0.0044(18) 0.0075(19) 0.0001(19)
C31 0.025(2) 0.041(3) 0.023(2) 0.0018(18) 0.0036(17) 0.0069(19)
F6 0.101(3) 0.067(3) 0.079(3) 0.018(2) 0.030(3) 0.036(2)
C29 0.047(3) 0.031(2) 0.023(2) 0.0052(18) 0.001(2) -0.003(2)
C15 0.043(3) 0.031(2) 0.025(2) 0.0000(18) 0.001(2) -0.004(2)
C16 0.045(3) 0.031(2) 0.033(3) 0.0006(19) 0.001(2) 0.006(2)
C11 0.038(2) 0.039(3) 0.020(2) -0.0065(18) 0.0056(19) -0.012(2)
F5 0.083(3) 0.138(4) 0.071(3) 0.011(3) 0.037(2) 0.023(3)
C17 0.032(2) 0.036(3) 0.033(2) -0.0006(19) 0.004(2) 0.0063(19)
C21 0.043(3) 0.034(2) 0.025(2) -0.0067(19) 0.004(2) -0.004(2)
C10 0.037(2) 0.032(2) 0.020(2) 0.0015(17) 0.0036(18) -0.0049(19)
C20 0.038(3) 0.038(3) 0.029(2) -0.0067(19) 0.010(2) 0.001(2)
C1 0.036(3) 0.046(3) 0.022(2) -0.0050(19) 0.0045(19) 0.005(2)
C30 0.041(3) 0.039(3) 0.024(2) -0.0004(19) 0.004(2) 0.013(2)
C12 0.051(3) 0.044(3) 0.031(2) -0.003(2) 0.012(2) -0.019(2)
C9 0.025(2) 0.066(3) 0.018(2) -0.003(2) 0.0048(18) 0.002(2)
C6 0.031(3) 0.101(5) 0.026(3) 0.004(3) 0.009(2) -0.014(3)
F4 0.071(3) 0.125(4) 0.107(4) -0.002(3) 0.032(3) -0.009(3)
C7 0.034(3) 0.079(4) 0.026(2) -0.001(2) 0.010(2) -0.014(3)
F3 0.118(4) 0.082(3) 0.116(4) -0.006(3) 0.040(3) -0.003(3)
C25 0.041(3) 0.047(3) 0.038(3) 0.007(2) 0.002(2) -0.013(2)
F2 0.080(3) 0.091(4) 0.134(5) -0.031(3) 0.008(3) 0.003(3)
C13 0.063(4) 0.045(3) 0.034(3) 0.005(2) 0.009(3) -0.021(3)
C14 0.063(4) 0.033(3) 0.033(3) 0.004(2) 0.002(2) -0.010(2)
C4 0.030(3) 0.081(4) 0.020(2) -0.002(2) 0.0049(19) 0.008(3)
C5 0.029(3) 0.112(6) 0.032(3) 0.004(3) 0.012(2) 0.006(3)
C23 0.072(4) 0.030(3) 0.055(4) 0.003(2) -0.004(3) -0.012(3)
C22 0.056(3) 0.038(3) 0.041(3) -0.007(2) -0.001(3) -0.002(2)
F1 0.119(4) 0.215(7) 0.060(3) 0.022(4) 0.038(3) 0.076(5)
C2 0.039(3) 0.057(3) 0.028(2) -0.004(2) 0.004(2) 0.017(2)
C3 0.039(3) 0.081(4) 0.027(2) -0.005(3) 0.005(2) 0.021(3)
C24 0.058(4) 0.044(3) 0.057(4) 0.010(3) -0.002(3) -0.021(3)
S1 0.065(3) 0.069(3) 0.076(3) -0.007(2) 0.012(2) -0.004(2)
S2 0.065(4) 0.061(3) 0.050(3) -0.009(2) 0.022(3) 0.007(2)
S3 0.073(6) 0.068(4) 0.142(9) -0.026(5) 0.063(6) -0.006(4)
C100 0.100(6) 0.082(5) 0.169(9) -0.050(5) 0.081(7) -0.023(5)
C101 0.104(7) 0.067(4) 0.181(10) -0.006(5) 0.058(7) 0.015(4)
O101 0.111(8) 0.111(8) 0.176(11) -0.039(8) 0.080(8) 0.000(7)
O100 0.047(7) 0.064(8) 0.148(13) 0.015(8) -0.036(8) 0.005(6)
S200 0.126(5) 0.097(3) 0.103(4) -0.003(3) 0.058(3) -0.024(3)
O200 0.105(9) 0.113(10) 0.140(9) -0.022(8) 0.073(8) -0.040(8)
C200 0.137(11) 0.265(18) 0.122(9) -0.018(9) 0.038(9) 0.082(11)

loop_
_atom_type_symbol
_atom_type_description
_atom_type_scat_dispersion_real
_atom_type_scat_dispersion_imag
_atom_type_scat_source
C C 0.0033 0.0016 'International Tables Vol C Tables 4.2.6.8 and 6.1.1.4'
H H 0.0000 0.0000 'International Tables Vol C Tables 4.2.6.8 and 6.1.1.4'
N N 0.0061 0.0033 'International Tables Vol C Tables 4.2.6.8 and 6.1.1.4'
F F 0.0171 0.0103 'International Tables Vol C Tables 4.2.6.8 and 6.1.1.4'
P P 0.1023 0.0942 'International Tables Vol C Tables 4.2.6.8 and 6.1.1.4'
Cl Cl 0.1484 0.1585 'International Tables Vol C Tables 4.2.6.8 and 6.1.1.4'
Pd Pd -0.9988 1.0072 'International Tables Vol C Tables 4.2.6.8 and 6.1.1.4'
O O 0.0106 0.0060 'International Tables Vol C Tables 4.2.6.8 and 6.1.1.4'
S S 0.1246 0.1234 'International Tables Vol C Tables 4.2.6.8 and 6.1.1.4'

loop_
_geom_angle_atom_site_label_1
_geom_angle_atom_site_label_2
_geom_angle_atom_site_label_3
_geom_angle
N2 Pd1 N1 82.80(17)
N2 Pd1 N3 81.82(16)
N1 Pd1 N3 164.59(15)
N2 Pd1 Cl1 168.82(11)
N1 Pd1 Cl1 92.95(12)
N3 Pd1 Cl1 102.03(10)
N2 Pd1 Pd2 92.87(11)
N1 Pd1 Pd2 109.96(10)
N3 Pd1 Pd2 71.73(10)
Cl1 Pd1 Pd2 98.30(3)
N6 Pd2 N4 165.95(16)
N6 Pd2 C32 97.60(16)
N4 Pd2 C32 95.96(17)
N6 Pd2 N5 83.12(14)
N4 Pd2 N5 83.18(15)
C32 Pd2 N5 177.68(15)
N6 Pd2 Pd1 82.06(10)
N4 Pd2 Pd1 101.66(11)
C32 Pd2 Pd1 89.93(12)
N5 Pd2 Pd1 92.36(9)
F3 P1 F6 176.0(3)
F3 P1 F1 92.3(3)
F6 P1 F1 89.6(3)
F3 P1 F2 91.2(3)
F6 P1 F2 85.2(3)
F1 P1 F2 91.2(4)
F3 P1 F5 89.6(3)
F6 P1 F5 88.7(3)
F1 P1 F5 176.6(4)
F2 P1 F5 91.7(3)
F3 P1 F4 90.7(3)
F6 P1 F4 92.8(3)
F1 P1 F4 89.5(3)
F2 P1 F4 177.9(3)
F5 P1 F4 87.6(3)
C26 N5 C20 113.3(3)
C26 N5 C19 108.8(3)
C20 N5 C19 112.1(3)
C26 N5 Pd2 101.8(3)
C20 N5 Pd2 103.2(3)
C19 N5 Pd2 117.3(3)
C31 N6 C27 118.3(4)
C31 N6 Pd2 129.5(3)
C27 N6 Pd2 111.6(3)
Pd2 C32 H32A 109.5
Pd2 C32 H32B 109.5
H32A C32 H32B 109.5
Pd2 C32 H32C 109.5
H32A C32 H32C 109.5
H32B C32 H32C 109.5
C18 N3 C10 119.7(4)
C18 N3 Pd1 131.7(3)
C10 N3 Pd1 108.6(3)
C11 N2 C8 128.9(4)
C11 N2 Pd1 113.1(3)
C8 N2 Pd1 114.4(3)
C1 N1 C9 120.1(4)
C1 N1 Pd1 128.4(3)
C9 N1 Pd1 111.5(3)
N5 C26 C27 109.7(3)
N5 C26 H26A 109.7
C27 C26 H26A 109.7
N5 C26 H26B 109.7
C27 C26 H26B 109.7
H26A C26 H26B 108.2
N3 C18 C17 120.3(4)
N3 C18 C19 119.5(4)
C17 C18 C19 120.0(4)
N6 C27 C28 121.3(4)
N6 C27 C26 116.0(4)
C28 C27 C26 122.6(4)
C25 N4 C21 119.1(5)
C25 N4 Pd2 128.5(4)
C21 N4 Pd2 112.2(3)
C18 C19 N5 111.0(3)
C18 C19 H19A 109.4
N5 C19 H19A 109.4
C18 C19 H19B 109.4
N5 C19 H19B 109.4
H19A C19 H19B 108.0
N2 C8 C7 128.1(5)
N2 C8 C9 114.5(4)
C7 C8 C9 117.4(5)
C27 C28 C29 119.0(4)
C27 C28 H28 120.5
C29 C28 H28 120.5
N6 C31 C30 123.1(4)
N6 C31 H31 118.5
C30 C31 H31 118.5
C30 C29 C28 119.5(5)
C30 C29 H29 120.3
C28 C29 H29 120.3
C16 C15 C14 123.6(5)
C16 C15 C10 117.0(4)
C14 C15 C10 119.4(5)
C17 C16 C15 120.4(5)
C17 C16 H16 119.8
C15 C16 H16 119.8
N2 C11 C12 128.6(5)
N2 C11 C10 113.7(4)
C12 C11 C10 117.7(5)
C16 C17 C18 120.5(5)
C16 C17 H17 119.8
C18 C17 H17 119.8
N4 C21 C22 120.8(5)
N4 C21 C20 116.9(4)
C22 C21 C20 122.2(5)
N3 C10 C15 121.4(4)
N3 C10 C11 117.6(4)
C15 C10 C11 120.9(4)
N5 C20 C21 111.0(4)
N5 C20 H20A 109.4
C21 C20 H20A 109.4
N5 C20 H20B 109.4
C21 C20 H20B 109.4
H20A C20 H20B 108.0
N1 C1 C2 121.0(5)
N1 C1 H1 119.5
C2 C1 H1 119.5
C31 C30 C29 118.9(5)
C31 C30 H30 120.6
C29 C30 H30 120.6
C11 C12 C13 120.4(5)
C11 C12 H12 119.8
C13 C12 H12 119.8
N1 C9 C4 121.3(5)
N1 C9 C8 116.8(4)
C4 C9 C8 121.9(5)
C5 C6 C7 123.0(5)
C5 C6 H6 118.5
C7 C6 H6 118.5
C8 C7 C6 119.5(6)
C8 C7 H7 120.3
C6 C7 H7 120.3
N4 C25 C24 121.4(6)
N4 C25 H25 119.3
C24 C25 H25 119.3
C14 C13 C12 123.0(5)
C14 C13 H13 118.5
C12 C13 H13 118.5
C13 C14 C15 118.4(5)
C13 C14 H14 120.8
C15 C14 H14 120.8
C3 C4 C9 116.8(5)
C3 C4 C5 124.8(5)
C9 C4 C5 118.4(6)
C6 C5 C4 119.7(6)
C6 C5 H5 120.2
C4 C5 H5 120.2
C24 C23 C22 119.0(6)
C24 C23 H23 120.5
C22 C23 H23 120.5
C23 C22 C21 119.6(6)
C23 C22 H22 120.2
C21 C22 H22 120.2
C3 C2 C1 120.0(5)
C3 C2 H2 120.0
C1 C2 H2 120.0
C2 C3 C4 120.8(5)
C2 C3 H3 119.6
C4 C3 H3 119.6
C23 C24 C25 120.0(6)
C23 C24 H24 120.0
C25 C24 H24 120.0
C101 S1 C100 113.6(7)
C100 S2 C101 115.6(6)
C100 S3 C101 99.6(7)
S2 C100 S1 60.2(4)
S2 C100 S3 44.1(5)
S1 C100 S3 37.3(4)
S1 C101 S2 61.7(5)
S1 C101 S3 38.2(4)
S2 C101 S3 41.5(4)
O200 S200 C200 101.3(9)

loop_
_geom_bond_atom_site_label_1
_geom_bond_atom_site_label_2
_geom_bond_distance
Pd1 N2 1.967(4)
Pd1 N1 2.015(4)
Pd1 N3 2.054(4)
Pd1 Cl1 2.3329(11)
Pd1 Pd2 3.1909(7)
Pd2 N6 2.023(4)
Pd2 N4 2.032(4)
Pd2 C32 2.083(4)
Pd2 N5 2.129(4)
P1 F3 1.516(6)
P1 F6 1.573(4)
P1 F1 1.576(5)
P1 F2 1.578(5)
P1 F5 1.588(5)
P1 F4 1.620(5)
N5 C26 1.493(5)
N5 C20 1.494(6)
N5 C19 1.506(5)
N6 C31 1.345(6)
N6 C27 1.371(6)
C32 H32A 0.9800
C32 H32B 0.9800
C32 H32C 0.9800
N3 C18 1.344(6)
N3 C10 1.381(6)
N2 C11 1.377(6)
N2 C8 1.386(6)
N1 C1 1.322(6)
N1 C9 1.387(6)
C26 C27 1.502(6)
C26 H26A 0.9900
C26 H26B 0.9900
C18 C17 1.411(6)
C18 C19 1.501(6)
C27 C28 1.384(7)
N4 C25 1.355(6)
N4 C21 1.360(7)
C19 H19A 0.9900
C19 H19B 0.9900
C8 C7 1.402(7)
C8 C9 1.434(8)
C28 C29 1.397(7)
C28 H28 0.9500
C31 C30 1.374(7)
C31 H31 0.9500
C29 C30 1.376(7)
C29 H29 0.9500
C15 C16 1.406(8)
C15 C14 1.417(7)
C15 C10 1.423(7)
C16 C17 1.368(7)
C16 H16 0.9500
C11 C12 1.388(7)
C11 C10 1.439(7)
C17 H17 0.9500
C21 C22 1.389(7)
C21 C20 1.509(7)
C20 H20A 0.9900
C20 H20B 0.9900
C1 C2 1.411(7)
C1 H1 0.9500
C30 H30 0.9500
C12 C13 1.405(8)
C12 H12 0.9500
C9 C4 1.412(7)
C6 C5 1.349(10)
C6 C7 1.418(9)
C6 H6 0.9500
C7 H7 0.9500
C25 C24 1.380(8)
C25 H25 0.9500
C13 C14 1.376(9)
C13 H13 0.9500
C14 H14 0.9500
C4 C3 1.412(9)
C4 C5 1.421(9)
C5 H5 0.9500
C23 C24 1.369(10)
C23 C22 1.385(9)
C23 H23 0.9500
C22 H22 0.9500
C2 C3 1.355(9)
C2 H2 0.9500
C3 H3 0.9500
C24 H24 0.9500
S1 C101 1.502(13)
S1 C100 1.762(10)
S2 C100 1.517(12)
S2 C101 1.715(11)
S3 C100 1.764(12)
S3 C101 1.818(13)
S200 O200 1.460(14)
S200 C200 1.507(16)

loop_
_geom_torsion_atom_site_label_1
_geom_torsion_atom_site_label_2
_geom_torsion_atom_site_label_3
_geom_torsion_atom_site_label_4
_geom_torsion
N2 Pd1 Pd2 N6 148.23(16)
N1 Pd1 Pd2 N6 64.85(16)
N3 Pd1 Pd2 N6 -131.36(15)
Cl1 Pd1 Pd2 N6 -31.37(11)
N2 Pd1 Pd2 N4 -45.53(17)
N1 Pd1 Pd2 N4 -128.91(17)
N3 Pd1 Pd2 N4 34.88(16)
Cl1 Pd1 Pd2 N4 134.88(13)
N2 Pd1 Pd2 C32 50.54(17)
N1 Pd1 Pd2 C32 -32.83(18)
N3 Pd1 Pd2 C32 130.95(16)
Cl1 Pd1 Pd2 C32 -129.05(13)
N2 Pd1 Pd2 N5 -129.05(15)
N1 Pd1 Pd2 N5 147.57(16)
N3 Pd1 Pd2 N5 -48.65(14)
Cl1 Pd1 Pd2 N5 51.35(10)
N6 Pd2 N5 C26 -31.0(2)
N4 Pd2 N5 C26 145.9(3)
C32 Pd2 N5 C26 77(4)
Pd1 Pd2 N5 C26 -112.7(2)
N6 Pd2 N5 C20 -148.7(3)
N4 Pd2 N5 C20 28.2(3)
C32 Pd2 N5 C20 -40(4)
Pd1 Pd2 N5 C20 129.6(2)
N6 Pd2 N5 C19 87.6(3)
N4 Pd2 N5 C19 -95.6(3)
C32 Pd2 N5 C19 -164(4)
Pd1 Pd2 N5 C19 5.9(3)
N4 Pd2 N6 C31 -170.9(5)
C32 Pd2 N6 C31 24.4(4)
N5 Pd2 N6 C31 -157.9(4)
Pd1 Pd2 N6 C31 -64.5(3)
N4 Pd2 N6 C27 -0.4(7)
C32 Pd2 N6 C27 -165.2(3)
N5 Pd2 N6 C27 12.6(3)
Pd1 Pd2 N6 C27 106.0(3)
N2 Pd1 N3 C18 164.9(4)
N1 Pd1 N3 C18 168.0(5)
Cl1 Pd1 N3 C18 -25.7(4)
Pd2 Pd1 N3 C18 69.1(4)
N2 Pd1 N3 C10 -18.1(3)
N1 Pd1 N3 C10 -15.0(7)
Cl1 Pd1 N3 C10 151.2(3)
Pd2 Pd1 N3 C10 -113.9(3)
N1 Pd1 N2 C11 -158.6(3)
N3 Pd1 N2 C11 20.6(3)
Cl1 Pd1 N2 C11 -90.4(7)
Pd2 Pd1 N2 C11 91.7(3)
N1 Pd1 N2 C8 1.8(3)
N3 Pd1 N2 C8 -179.0(3)
Cl1 Pd1 N2 C8 70.0(8)
Pd2 Pd1 N2 C8 -107.9(3)
N2 Pd1 N1 C1 179.5(4)
N3 Pd1 N1 C1 176.4(4)
Cl1 Pd1 N1 C1 9.9(4)
Pd2 Pd1 N1 C1 -90.0(4)
N2 Pd1 N1 C9 -1.8(3)
N3 Pd1 N1 C9 -4.9(7)
Cl1 Pd1 N1 C9 -171.4(3)
Pd2 Pd1 N1 C9 88.7(3)
C20 N5 C26 C27 153.9(4)
C19 N5 C26 C27 -80.8(4)
Pd2 N5 C26 C27 43.7(4)
C10 N3 C18 C17 -9.7(6)
Pd1 N3 C18 C17 166.9(3)
C10 N3 C18 C19 164.0(4)
Pd1 N3 C18 C19 -19.3(6)
C31 N6 C27 C28 -0.2(6)
Pd2 N6 C27 C28 -171.9(3)
C31 N6 C27 C26 -178.1(4)
Pd2 N6 C27 C26 10.2(4)
N5 C26 C27 N6 -38.7(5)
N5 C26 C27 C28 143.4(4)
N6 Pd2 N4 C25 174.2(5)
C32 Pd2 N4 C25 -21.0(4)
N5 Pd2 N4 C25 161.1(4)
Pd1 Pd2 N4 C25 70.1(4)
N6 Pd2 N4 C21 0.0(8)
C32 Pd2 N4 C21 164.8(3)
N5 Pd2 N4 C21 -13.0(3)
Pd1 Pd2 N4 C21 -104.1(3)
N3 C18 C19 N5 -75.0(5)
C17 C18 C19 N5 98.8(5)
C26 N5 C19 C18 172.3(4)
C20 N5 C19 C18 -61.6(5)
Pd2 N5 C19 C18 57.6(4)
C11 N2 C8 C7 -28.2(8)
Pd1 N2 C8 C7 175.2(4)
C11 N2 C8 C9 155.1(4)
Pd1 N2 C8 C9 -1.5(5)
N6 C27 C28 C29 0.2(6)
C26 C27 C28 C29 178.0(4)
C27 N6 C31 C30 0.3(6)
Pd2 N6 C31 C30 170.3(3)
C27 C28 C29 C30 -0.4(6)
C14 C15 C16 C17 176.1(5)
C10 C15 C16 C17 -3.0(7)
C8 N2 C11 C12 3.4(8)
Pd1 N2 C11 C12 160.3(4)
C8 N2 C11 C10 -175.7(4)
Pd1 N2 C11 C10 -18.8(5)
C15 C16 C17 C18 2.4(7)
N3 C18 C17 C16 4.1(7)
C19 C18 C17 C16 -169.5(4)
C25 N4 C21 C22 -0.7(7)
Pd2 N4 C21 C22 174.1(4)
C25 N4 C21 C20 178.8(4)
Pd2 N4 C21 C20 -6.4(5)
C18 N3 C10 C15 9.0(6)
Pd1 N3 C10 C15 -168.3(3)
C18 N3 C10 C11 -169.2(4)
Pd1 N3 C10 C11 13.4(5)
C16 C15 C10 N3 -2.6(6)
C14 C15 C10 N3 178.2(4)
C16 C15 C10 C11 175.6(4)
C14 C15 C10 C11 -3.6(7)
N2 C11 C10 N3 2.8(6)
C12 C11 C10 N3 -176.4(4)
N2 C11 C10 C15 -175.4(4)
C12 C11 C10 C15 5.4(6)
C26 N5 C20 C21 -147.7(4)
C19 N5 C20 C21 88.8(4)
Pd2 N5 C20 C21 -38.4(4)
N4 C21 C20 N5 32.2(6)
C22 C21 C20 N5 -148.3(4)
C9 N1 C1 C2 1.3(6)
Pd1 N1 C1 C2 179.9(3)
N6 C31 C30 C29 -0.5(7)
C28 C29 C30 C31 0.5(7)
N2 C11 C12 C13 178.4(5)
C10 C11 C12 C13 -2.6(7)
C1 N1 C9 C4 -1.1(6)
Pd1 N1 C9 C4 -180.0(3)
C1 N1 C9 C8 -179.7(4)
Pd1 N1 C9 C8 1.4(5)
N2 C8 C9 N1 0.0(6)
C7 C8 C9 N1 -177.1(4)
N2 C8 C9 C4 -178.6(4)
C7 C8 C9 C4 4.3(7)
N2 C8 C7 C6 179.0(5)
C9 C8 C7 C6 -4.4(7)
C5 C6 C7 C8 1.4(8)
C21 N4 C25 C24 -0.2(7)
Pd2 N4 C25 C24 -174.1(4)
C11 C12 C13 C14 -2.1(8)
C12 C13 C14 C15 4.0(8)
C16 C15 C14 C13 179.8(5)
C10 C15 C14 C13 -1.1(7)
N1 C9 C4 C3 0.5(7)
C8 C9 C4 C3 179.0(4)
N1 C9 C4 C5 -179.7(4)
C8 C9 C4 C5 -1.2(7)
C7 C6 C5 C4 1.9(8)
C3 C4 C5 C6 177.8(5)
C9 C4 C5 C6 -2.0(7)
C24 C23 C22 C21 -0.3(8)
N4 C21 C22 C23 0.9(8)
C20 C21 C22 C23 -178.5(5)
N1 C1 C2 C3 -0.9(7)
C1 C2 C3 C4 0.3(7)
C9 C4 C3 C2 -0.1(7)
C5 C4 C3 C2 -179.9(5)
C22 C23 C24 C25 -0.6(9)
N4 C25 C24 C23 0.9(9)
C101 S2 C100 S1 -22.1(6)
C101 S2 C100 S3 -65.4(7)
C101 S1 C100 S2 25.0(6)
C101 S1 C100 S3 77.1(9)
C101 S3 C100 S2 51.7(6)
C101 S3 C100 S1 -48.5(6)
C100 S1 C101 S2 -21.6(5)
C100 S1 C101 S3 -67.9(7)
C100 S2 C101 S1 25.8(7)
C100 S2 C101 S3 68.2(7)
C100 S3 C101 S1 59.3(6)
C100 S3 C101 S2 -46.9(6)
